data_4069071
loop_
_publ_author_name
'Yagyu, Takeyoshi'
'Yano, Kentaro'
'Kimata, Toshihisa'
'Jitsukawa, Koichiro'

_publ_section_title
;
 Synthesis and Characterization of a Manganese(III) Complex with a
 Tetradentate N-Heterocyclic Carbene Ligand
;
_journal_issue 7
_journal_name_full Organometallics
_journal_page_first 2342
_journal_paper_doi 10.1021/om900007b
_journal_volume 28
_journal_year 2009
_chemical_formula_moiety 'C27 H30 Br N4 Mn O2, C1.5 H3 O0.5 '
_chemical_formula_sum 'C28.5 H33 Br Mn N4 O2.5'
_chemical_formula_weight 606.44
_space_group_IT_number 15
_symmetry_cell_setting monoclinic
_symmetry_Int_Tables_number 15
_symmetry_space_group_name_Hall '-C 2yc'
_symmetry_space_group_name_H-M 'C 1 2/c 1'
_cell_angle_alpha 90
_cell_angle_beta 102.561(3)
_cell_angle_gamma 90
_cell_formula_units_Z 8
_cell_length_a 30.075(7)
_cell_length_b 12.915(3)
_cell_length_c 14.559(3)
_cell_measurement_reflns_used 5501
_cell_measurement_temperature 173.2
_cell_measurement_theta_max 27.5
_cell_measurement_theta_min 3.2
_cell_volume 5520(2)
_computing_cell_refinement CRYSTALCLEAR
_computing_data_collection CRYSTALCLEAR
_computing_data_reduction 'teXsan Ver. 1.11'
_computing_publication_material 'teXsan Ver. 1.11'
_computing_structure_refinement 'teXsan Ver. 1.10'
_computing_structure_solution SIR92
_diffrn_detector_area_resol_mean 14.49
_diffrn_measured_fraction_theta_full 0.9983
_diffrn_measured_fraction_theta_max 0.9983
_diffrn_measurement_device_type 'Rigaku/MSC Mercury CCD'
_diffrn_measurement_method \w
_diffrn_radiation_type 'Mo K\a'
_diffrn_radiation_wavelength 0.7107
_diffrn_reflns_av_R_equivalents 0.046
_diffrn_reflns_limit_h_max 27
_diffrn_reflns_limit_h_min -38
_diffrn_reflns_limit_k_max 16
_diffrn_reflns_limit_k_min -16
_diffrn_reflns_limit_l_max 18
_diffrn_reflns_limit_l_min -18
_diffrn_reflns_number 6595
_diffrn_reflns_theta_full 27.49
_diffrn_reflns_theta_max 27.49
_exptl_absorpt_coefficient_mu 1.965
_exptl_absorpt_correction_T_max 0.961
_exptl_absorpt_correction_T_min 0.857
_exptl_absorpt_correction_type multi-scan
_exptl_absorpt_process_details '(Jacobson, 1998)'
_exptl_crystal_colour Orange
_exptl_crystal_density_diffrn 1.459
_exptl_crystal_density_method 'not measured'
_exptl_crystal_description Prism
_exptl_crystal_size_max 0.190
_exptl_crystal_size_mid 0.050
_exptl_crystal_size_min 0.020
_refine_diff_density_max 1.14
_refine_diff_density_min -1.04
_refine_ls_extinction_method none
_refine_ls_goodness_of_fit_ref 1.529
_refine_ls_hydrogen_treatment noref
_refine_ls_number_parameters 335
_refine_ls_number_reflns 3473
_refine_ls_R_factor_gt 0.0884
_refine_ls_shift/su_max 0.0005
_refine_ls_structure_factor_coef Fsqd
_refine_ls_weighting_details 'w = 1/[\s^2^(Fo^2^) + (0.05000(Max(Fo^2^,0) + 2Fc^2^)/3)^2^]'
_refine_ls_weighting_scheme calc
_refine_ls_wR_factor_ref 0.1872
_reflns_number_gt 3473
_reflns_number_total 6319
_reflns_threshold_expression F^2^>2.0\s(F^2^)
_cod_data_source_file om900007b_si_001.cif
_cod_data_source_block '_MnOCCO080812'
_cod_original_cell_volume 5519.6(1)
_cod_original_formula_sum 'C28.50 H33 Br N4 Mn O2.50 '
_cod_database_code 4069071

loop_
_symmetry_equiv_pos_as_xyz
x,y,z
-x,y,1/2-z
-x,-y,-z
x,-y,1/2+z
1/2+x,1/2+y,z
1/2-x,1/2+y,1/2-z
1/2-x,1/2-y,-z
1/2+x,1/2-y,1/2+z

loop_
_atom_site_label
_atom_site_type_symbol
_atom_site_fract_x
_atom_site_fract_y
_atom_site_fract_z
_atom_site_U_iso_or_equiv
_atom_site_adp_type
_atom_site_occupancy
_atom_site_calc_flag
_atom_site_refinement_flags
Br(1) Br 0.74577(4) -0.05476(10) 0.60312(8) 0.0458(4) Uani 1.00 d .
Mn(1) Mn 0.67366(4) 0.0457(1) 0.55372(9) 0.0172(3) Uani 1.00 d .
O(1) O 0.6867(2) 0.1587(5) 0.6382(4) 0.023(2) Uani 1.00 d .
O(2) O 0.6366(2) -0.0272(5) 0.6229(4) 0.023(2) Uani 1.00 d .
O(3) O 0.5000 0.2944(9) 0.7500 0.049(4) Uani 1.00 d S
N(1) N 0.6965(2) 0.1112(5) 0.3704(5) 0.017(2) Uani 1.00 d .
N(2) N 0.6917(2) 0.2433(5) 0.4577(5) 0.019(2) Uani 1.00 d .
N(3) N 0.6569(2) -0.0483(6) 0.3591(4) 0.016(2) Uani 1.00 d .
N(4) N 0.6052(2) -0.0989(5) 0.4320(5) 0.019(2) Uani 1.00 d .
C(1) C 0.6877(3) 0.1404(7) 0.4566(6) 0.024(3) Uani 1.00 d .
C(2) C 0.7066(3) 0.1971(7) 0.3227(6) 0.023(2) Uani 1.00 d .
C(3) C 0.7040(3) 0.2804(7) 0.3764(6) 0.022(2) Uani 1.00 d .
C(4) C 0.6829(3) 0.3054(7) 0.5325(6) 0.021(2) Uani 1.00 d .
C(5) C 0.6741(3) 0.4118(7) 0.5182(6) 0.025(3) Uani 1.00 d .
C(6) C 0.6661(3) 0.4771(7) 0.5883(7) 0.026(3) Uani 1.00 d .
C(7) C 0.6695(3) 0.4314(8) 0.6773(8) 0.036(3) Uani 1.00 d .
C(8) C 0.6773(3) 0.3292(8) 0.6919(6) 0.025(3) Uani 1.00 d .
C(9) C 0.6830(3) 0.2613(7) 0.6220(6) 0.020(2) Uani 1.00 d .
C(10) C 0.6529(4) 0.5909(8) 0.5709(8) 0.035(3) Uani 1.00 d .
C(11) C 0.6349(5) 0.6139(9) 0.4686(8) 0.059(4) Uani 1.00 d .
C(12) C 0.6950(4) 0.6570(8) 0.6045(8) 0.045(4) Uani 1.00 d .
C(13) C 0.6169(4) 0.6229(9) 0.6248(10) 0.054(4) Uani 1.00 d .
C(14) C 0.6434(3) -0.0402(7) 0.4421(6) 0.019(2) Uani 1.00 d .
C(15) C 0.6280(3) -0.1120(6) 0.2996(6) 0.018(2) Uani 1.00 d .
C(16) C 0.5959(3) -0.1441(7) 0.3416(6) 0.021(2) Uani 1.00 d .
C(17) C 0.5796(3) -0.1113(7) 0.5038(6) 0.020(2) Uani 1.00 d .
C(18) C 0.5382(3) -0.1625(7) 0.4816(6) 0.023(2) Uani 1.00 d .
C(19) C 0.5119(3) -0.1831(7) 0.5480(6) 0.023(2) Uani 1.00 d .
C(20) C 0.5311(3) -0.1524(8) 0.6374(7) 0.031(3) Uani 1.00 d .
C(21) C 0.5723(4) -0.1000(8) 0.6631(7) 0.033(3) Uani 1.00 d .
C(22) C 0.5981(3) -0.0781(7) 0.5957(6) 0.018(2) Uani 1.00 d .
C(23) C 0.4676(3) -0.2416(8) 0.5206(7) 0.028(3) Uani 1.00 d .
C(24) C 0.4390(4) -0.204(1) 0.4267(9) 0.055(4) Uani 1.00 d .
C(25) C 0.4772(4) -0.355(1) 0.5101(10) 0.062(4) Uani 1.00 d .
C(26) C 0.4389(4) -0.225(1) 0.593(1) 0.093(6) Uani 1.00 d .
C(27) C 0.6972(3) 0.0026(7) 0.3422(6) 0.023(2) Uani 1.00 d .
C(28) C 0.5426(5) 0.447(1) 0.7526(9) 0.066(4) Uani 1.00 d .
C(29) C 0.5000 0.387(1) 0.7500 0.042(5) Uani 1.00 d S
H(1) H 0.7141 0.1973 0.2626 0.0270 Uiso 1.00 calc .
H(2) H 0.7094 0.3505 0.3620 0.0266 Uiso 1.00 calc .
H(3) H 0.6734 0.4402 0.4577 0.0304 Uiso 1.00 calc .
H(4) H 0.6662 0.4738 0.7288 0.0433 Uiso 1.00 calc .
H(5) H 0.6789 0.3025 0.7533 0.0301 Uiso 1.00 calc .
H(6) H 0.6273 0.6852 0.4612 0.0714 Uiso 1.00 calc .
H(7) H 0.6575 0.5976 0.4344 0.0714 Uiso 1.00 calc .
H(8) H 0.6084 0.5733 0.4459 0.0714 Uiso 1.00 calc .
H(9) H 0.7070 0.6442 0.6693 0.0537 Uiso 1.00 calc .
H(10) H 0.7173 0.6399 0.5694 0.0537 Uiso 1.00 calc .
H(11) H 0.6872 0.7280 0.5954 0.0537 Uiso 1.00 calc .
H(12) H 0.6107 0.6947 0.6156 0.0646 Uiso 1.00 calc .
H(13) H 0.5898 0.5844 0.6021 0.0646 Uiso 1.00 calc .
H(14) H 0.6278 0.6093 0.6898 0.0646 Uiso 1.00 calc .
H(15) H 0.6306 -0.1303 0.2378 0.0218 Uiso 1.00 calc .
H(16) H 0.5713 -0.1891 0.3160 0.0247 Uiso 1.00 calc .
H(17) H 0.5271 -0.1847 0.4185 0.0271 Uiso 1.00 calc .
H(18) H 0.5152 -0.1678 0.6855 0.0377 Uiso 1.00 calc .
H(19) H 0.5831 -0.0791 0.7267 0.0402 Uiso 1.00 calc .
H(20) H 0.4319 -0.1334 0.4315 0.0661 Uiso 1.00 calc .
H(21) H 0.4557 -0.2137 0.3791 0.0661 Uiso 1.00 calc .
H(22) H 0.4116 -0.2437 0.4118 0.0661 Uiso 1.00 calc .
H(23) H 0.4492 -0.3917 0.4945 0.0743 Uiso 1.00 calc .
H(24) H 0.4934 -0.3638 0.4616 0.0743 Uiso 1.00 calc .
H(25) H 0.4948 -0.3806 0.5677 0.0743 Uiso 1.00 calc .
H(26) H 0.4316 -0.1539 0.5954 0.1117 Uiso 1.00 calc .
H(27) H 0.4116 -0.2645 0.5758 0.1117 Uiso 1.00 calc .
H(28) H 0.4555 -0.2471 0.6530 0.1117 Uiso 1.00 calc .
H(29) H 0.6975 -0.0013 0.2771 0.0274 Uiso 1.00 calc .
H(30) H 0.7236 -0.0302 0.3779 0.0274 Uiso 1.00 calc .
H(31) H 0.5644 0.4292 0.8081 0.0785 Uiso 1.00 calc .
H(32) H 0.5543 0.4298 0.6990 0.0785 Uiso 1.00 calc .
H(33) H 0.5361 0.5185 0.7526 0.0785 Uiso 1.00 calc .

loop_
_atom_site_aniso_label
_atom_site_aniso_U_11
_atom_site_aniso_U_22
_atom_site_aniso_U_33
_atom_site_aniso_U_12
_atom_site_aniso_U_13
_atom_site_aniso_U_23
Br(1) 0.0445(7) 0.0422(7) 0.0485(8) 0.0013(6) 0.0052(6) 0.0067(6)
Mn(1) 0.0222(7) 0.0169(6) 0.0132(6) -0.0044(6) 0.0055(5) -0.0011(6)
O(1) 0.032(4) 0.021(3) 0.016(3) -0.001(3) 0.004(3) 0.001(3)
O(2) 0.027(4) 0.025(4) 0.017(3) -0.011(3) 0.005(3) -0.002(3)
O(3) 0.055(8) 0.043(7) 0.054(8) 0.0000 0.023(6) 0.0000
N(1) 0.020(4) 0.019(4) 0.014(4) -0.002(3) 0.008(3) 0.004(3)
N(2) 0.023(4) 0.015(4) 0.019(4) -0.005(3) 0.007(3) -0.002(3)
N(3) 0.023(4) 0.019(3) 0.007(3) -0.004(3) 0.004(3) -0.004(3)
N(4) 0.026(4) 0.013(3) 0.018(4) -0.001(3) 0.004(3) 0.000(3)
C(1) 0.018(5) 0.027(5) 0.024(5) 0.004(4) 0.001(4) -0.002(4)
C(2) 0.019(5) 0.026(5) 0.022(5) -0.004(4) 0.003(4) 0.008(4)
C(3) 0.019(5) 0.016(4) 0.030(5) -0.002(4) 0.003(4) 0.002(4)
C(4) 0.023(5) 0.016(4) 0.022(5) 0.005(4) 0.000(4) 0.000(4)
C(5) 0.022(5) 0.027(5) 0.027(5) -0.007(4) 0.005(4) 0.004(4)
C(6) 0.032(6) 0.014(5) 0.028(5) 0.004(4) 0.000(4) 0.001(4)
C(7) 0.033(6) 0.031(6) 0.042(6) 0.001(5) 0.003(5) -0.013(5)
C(8) 0.024(5) 0.031(5) 0.020(5) -0.003(4) 0.003(4) -0.007(4)
C(9) 0.021(5) 0.016(4) 0.023(5) -0.005(4) 0.003(4) -0.005(4)
C(10) 0.039(7) 0.023(5) 0.036(6) 0.006(5) -0.004(5) -0.003(5)
C(11) 0.09(1) 0.034(7) 0.039(7) 0.026(7) -0.026(7) 0.005(6)
C(12) 0.067(9) 0.021(5) 0.050(7) 0.002(5) 0.020(6) -0.003(5)
C(13) 0.035(7) 0.030(6) 0.10(1) 0.016(5) 0.022(7) 0.002(7)
C(14) 0.015(4) 0.017(4) 0.022(4) 0.000(4) -0.002(3) 0.005(4)
C(15) 0.028(5) 0.016(4) 0.013(4) -0.002(4) 0.011(4) -0.006(4)
C(16) 0.039(6) 0.015(4) 0.010(4) -0.008(4) 0.008(4) -0.003(4)
C(17) 0.027(5) 0.021(5) 0.014(4) 0.007(4) 0.008(4) 0.002(4)
C(18) 0.026(5) 0.024(5) 0.017(5) -0.009(4) 0.002(4) -0.008(4)
C(19) 0.022(5) 0.024(5) 0.027(5) 0.006(4) 0.011(4) 0.002(4)
C(20) 0.033(6) 0.035(6) 0.029(5) -0.006(5) 0.014(5) 0.011(5)
C(21) 0.043(6) 0.045(6) 0.017(5) -0.016(5) 0.015(5) -0.013(5)
C(22) 0.020(5) 0.019(4) 0.019(4) 0.000(4) 0.011(4) -0.003(4)
C(23) 0.017(5) 0.037(6) 0.031(6) -0.002(4) 0.006(4) -0.001(5)
C(24) 0.033(7) 0.068(9) 0.061(8) -0.026(6) 0.003(6) 0.000(7)
C(25) 0.042(7) 0.051(8) 0.08(1) -0.023(6) -0.014(7) 0.012(8)
C(26) 0.036(8) 0.17(2) 0.08(1) -0.031(10) 0.021(7) -0.07(1)
C(27) 0.026(5) 0.030(5) 0.012(4) -0.003(4) 0.005(4) 0.000(4)
C(28) 0.076(10) 0.063(9) 0.048(8) 0.002(8) -0.007(7) -0.001(8)
C(29) 0.05(1) 0.05(1) 0.022(8) 0.0000 0.004(7) 0.0000

loop_
_atom_type_symbol
_atom_type_description
_atom_type_scat_dispersion_real
_atom_type_scat_dispersion_imag
_atom_type_scat_source
C C 0.003 0.002
;International Tables for Crystallography
(1992, Vol. C, Tables 4.2.6.8 and 6.1.1.1)
;
H H 0.000 0.000
;International Tables for Crystallography
(1992, Vol. C, Table 6.1.1.2)
;
Br Br -0.290 2.459
;International Tables for Crystallography
(1992, Vol. C, Tables 4.2.6.8 and 6.1.1.1)
;
Mn Mn 0.337 0.728
;International Tables for Crystallography
(1992, Vol. C, Tables 4.2.6.8 and 6.1.1.1)
;
N N 0.006 0.003
;International Tables for Crystallography
(1992, Vol. C, Tables 4.2.6.8 and 6.1.1.1)
;
O O 0.011 0.006
;International Tables for Crystallography
(1992, Vol. C, Tables 4.2.6.8 and 6.1.1.1)
;

loop_
_geom_angle_atom_site_label_1
_geom_angle_atom_site_label_2
_geom_angle_atom_site_label_3
_geom_angle
_geom_angle_site_symmetry_3
_geom_angle_publ_flag
Br(1) Mn(1) O(1) 99.8(2) . yes
Br(1) Mn(1) O(2) 99.3(2) . yes
Br(1) Mn(1) C(1) 102.7(3) . yes
Br(1) Mn(1) C(14) 99.1(2) . yes
O(1) Mn(1) O(2) 95.7(3) . yes
O(1) Mn(1) C(1) 86.7(3) . yes
O(1) Mn(1) C(14) 160.4(3) . yes
O(2) Mn(1) C(1) 157.1(3) . yes
O(2) Mn(1) C(14) 86.6(3) . yes
C(1) Mn(1) C(14) 83.9(4) . yes
Mn(1) O(1) C(9) 130.3(6) . yes
Mn(1) O(2) C(22) 131.7(5) . yes
C(1) N(1) C(2) 110.0(7) . yes
C(1) N(1) C(27) 122.1(7) . yes
C(2) N(1) C(27) 127.8(7) . yes
C(1) N(2) C(3) 111.7(7) . yes
C(1) N(2) C(4) 122.6(7) . yes
C(3) N(2) C(4) 125.6(7) . yes
C(14) N(3) C(15) 109.8(7) . yes
C(14) N(3) C(27) 122.7(7) . yes
C(15) N(3) C(27) 127.5(7) . yes
C(14) N(4) C(16) 108.9(7) . yes
C(14) N(4) C(17) 124.0(7) . yes
C(16) N(4) C(17) 127.2(8) . yes
Mn(1) C(1) N(1) 126.0(7) . yes
Mn(1) C(1) N(2) 129.7(7) . yes
N(1) C(1) N(2) 104.3(8) . yes
N(1) C(2) C(3) 107.8(7) . yes
N(2) C(3) C(2) 106.1(7) . yes
N(2) C(4) C(5) 119.8(8) . yes
N(2) C(4) C(9) 120.8(8) . yes
C(5) C(4) C(9) 119.4(8) . yes
C(4) C(5) C(6) 122.9(9) . yes
C(5) C(6) C(7) 115.7(8) . yes
C(5) C(6) C(10) 122.9(9) . yes
C(7) C(6) C(10) 121.3(9) . yes
C(6) C(7) C(8) 122.0(9) . yes
C(7) C(8) C(9) 123.4(9) . yes
O(1) C(9) C(4) 122.6(8) . yes
O(1) C(9) C(8) 120.9(8) . yes
C(4) C(9) C(8) 116.4(8) . yes
C(6) C(10) C(11) 112.3(9) . yes
C(6) C(10) C(12) 108.6(8) . yes
C(6) C(10) C(13) 111.3(9) . yes
C(11) C(10) C(12) 107.7(10) . yes
C(11) C(10) C(13) 108(1) . yes
C(12) C(10) C(13) 108.5(9) . yes
Mn(1) C(14) N(3) 126.1(6) . yes
Mn(1) C(14) N(4) 128.2(6) . yes
N(3) C(14) N(4) 105.6(7) . yes
N(3) C(15) C(16) 109.0(7) . yes
N(4) C(16) C(15) 106.6(8) . yes
N(4) C(17) C(18) 118.8(8) . yes
N(4) C(17) C(22) 119.8(8) . yes
C(18) C(17) C(22) 121.2(8) . yes
C(17) C(18) C(19) 123.0(8) . yes
C(18) C(19) C(20) 114.7(9) . yes
C(18) C(19) C(23) 120.7(9) . yes
C(20) C(19) C(23) 124.5(8) . yes
C(19) C(20) C(21) 124.6(8) . yes
C(20) C(21) C(22) 120.4(9) . yes
O(2) C(22) C(17) 125.5(8) . yes
O(2) C(22) C(21) 118.3(8) . yes
C(17) C(22) C(21) 116.1(8) . yes
C(19) C(23) C(24) 111.9(9) . yes
C(19) C(23) C(25) 109.7(8) . yes
C(19) C(23) C(26) 110.5(9) . yes
C(24) C(23) C(25) 107.3(10) . yes
C(24) C(23) C(26) 106(1) . yes
C(25) C(23) C(26) 110(1) . yes
N(1) C(27) N(3) 108.9(7) . yes
O(3) C(29) C(28) 121.2(8) . yes
O(3) C(29) C(28) 121.2(8) 2_656 yes
C(28) C(29) C(28) 117(1) 2_656 yes

loop_
_geom_bond_atom_site_label_1
_geom_bond_atom_site_label_2
_geom_bond_distance
_geom_bond_publ_flag
Br(1) Mn(1) 2.495(2) yes
Mn(1) O(1) 1.894(6) yes
Mn(1) O(2) 1.905(6) yes
Mn(1) C(1) 1.983(9) yes
Mn(1) C(14) 2.014(9) yes
O(1) C(9) 1.35(1) yes
O(2) C(22) 1.315(10) yes
O(3) C(29) 1.19(2) yes
N(1) C(1) 1.39(1) yes
N(1) C(2) 1.38(1) yes
N(1) C(27) 1.46(1) yes
N(2) C(1) 1.33(1) yes
N(2) C(3) 1.40(1) yes
N(2) C(4) 1.42(1) yes
N(3) C(14) 1.360(10) yes
N(3) C(15) 1.36(1) yes
N(3) C(27) 1.45(1) yes
N(4) C(14) 1.36(1) yes
N(4) C(16) 1.411(10) yes
N(4) C(17) 1.44(1) yes
C(2) C(3) 1.34(1) yes
C(4) C(5) 1.41(1) yes
C(4) C(9) 1.42(1) yes
C(5) C(6) 1.38(1) yes
C(6) C(7) 1.41(1) yes
C(6) C(10) 1.53(1) yes
C(7) C(8) 1.35(1) yes
C(8) C(9) 1.38(1) yes
C(10) C(11) 1.50(1) yes
C(10) C(12) 1.52(1) yes
C(10) C(13) 1.53(1) yes
C(15) C(16) 1.32(1) yes
C(17) C(18) 1.39(1) yes
C(17) C(22) 1.40(1) yes
C(18) C(19) 1.40(1) yes
C(19) C(20) 1.36(1) yes
C(19) C(23) 1.51(1) yes
C(20) C(21) 1.39(1) yes
C(21) C(22) 1.41(1) yes
C(23) C(24) 1.53(2) yes
C(23) C(25) 1.51(2) yes
C(23) C(26) 1.52(1) yes
C(28) C(29) 1.49(2) yes

loop_
_geom_contact_atom_site_label_1
_geom_contact_atom_site_label_2
_geom_contact_distance
_geom_contact_site_symmetry_2
O(1) C(15) 3.287(9) 4_555
O(1) C(3) 3.43(1) 7_656
O(1) C(27) 3.58(1) 4_555
O(2) C(15) 3.195(10) 4_555
O(2) C(27) 3.33(1) 4_555
O(2) N(3) 3.498(9) 4_555
O(3) C(16) 3.49(1) 3_656
O(3) C(16) 3.49(1) 4_555
N(2) N(2) 3.46(1) 7_656
N(2) C(3) 3.53(1) 7_656
C(2) C(9) 3.29(1) 7_656
C(2) C(4) 3.53(1) 7_656
C(2) C(8) 3.56(1) 7_656
C(3) C(9) 3.44(1) 7_656
C(3) C(4) 3.55(1) 7_656
C(15) C(21) 3.58(1) 4_554
C(28) C(28) 2.55(3) 2_656

loop_
_geom_torsion_atom_site_label_1
_geom_torsion_atom_site_label_2
_geom_torsion_atom_site_label_3
_geom_torsion_atom_site_label_4
_geom_torsion
_geom_torsion_publ_flag
Br(1) Mn(1) O(1) C(9) 130.3(7) yes
Br(1) Mn(1) O(2) C(22) -120.4(7) yes
Br(1) Mn(1) C(1) N(1) 65.0(8) yes
Br(1) Mn(1) C(1) N(2) -113.9(8) yes
Br(1) Mn(1) C(14) N(3) -69.0(7) yes
Br(1) Mn(1) C(14) N(4) 113.1(8) yes
Mn(1) O(1) C(9) C(4) -22(1) yes
Mn(1) O(1) C(9) C(8) 155.2(7) yes
Mn(1) O(2) C(22) C(17) 15(1) yes
Mn(1) O(2) C(22) C(21) -162.8(7) yes
Mn(1) C(1) N(1) C(2) -177.7(6) yes
Mn(1) C(1) N(1) C(27) -1(1) yes
Mn(1) C(1) N(2) C(3) 177.4(6) yes
Mn(1) C(1) N(2) C(4) -4(1) yes
Mn(1) C(14) N(3) C(15) -179.1(6) yes
Mn(1) C(14) N(3) C(27) 2(1) yes
Mn(1) C(14) N(4) C(16) 178.9(6) yes
Mn(1) C(14) N(4) C(17) -1(1) yes
O(1) Mn(1) O(2) C(22) 138.7(8) yes
O(1) Mn(1) C(1) N(1) 164.3(8) yes
O(1) Mn(1) C(1) N(2) -14.6(9) yes
O(1) Mn(1) C(14) N(3) 94(1) yes
O(1) Mn(1) C(14) N(4) -83(1) yes
O(1) C(9) C(4) N(2) -6(1) yes
O(1) C(9) C(4) C(5) 173.3(8) yes
O(1) C(9) C(8) C(7) -174.2(9) yes
O(2) Mn(1) O(1) C(9) -129.2(7) yes
O(2) Mn(1) C(1) N(1) -98(1) yes
O(2) Mn(1) C(1) N(2) 82(1) yes
O(2) Mn(1) C(14) N(3) -167.9(8) yes
O(2) Mn(1) C(14) N(4) 14.2(8) yes
O(2) C(22) C(17) N(4) 5(1) yes
O(2) C(22) C(17) C(18) -178.5(9) yes
O(2) C(22) C(21) C(20) 179.1(9) yes
N(1) C(1) Mn(1) C(14) -33.0(7) yes
N(1) C(1) N(2) C(3) -1.7(10) yes
N(1) C(1) N(2) C(4) 176.5(7) yes
N(1) C(2) C(3) N(2) -0.4(10) yes
N(1) C(27) N(3) C(14) -48(1) yes
N(1) C(27) N(3) C(15) 133.2(8) yes
N(2) C(1) Mn(1) C(14) 148.2(9) yes
N(2) C(1) N(1) C(2) 1.4(10) yes
N(2) C(1) N(1) C(27) 177.7(8) yes
N(2) C(4) C(5) C(6) -178.7(8) yes
N(2) C(4) C(9) C(8) 175.5(8) yes
N(3) C(14) Mn(1) C(1) 32.9(8) yes
N(3) C(14) N(4) C(16) 0.7(10) yes
N(3) C(14) N(4) C(17) -179.6(7) yes
N(3) C(15) C(16) N(4) 0(1) yes
N(3) C(27) N(1) C(1) 48(1) yes
N(3) C(27) N(1) C(2) -136.1(8) yes
N(4) C(14) Mn(1) C(1) -145.0(8) yes
N(4) C(14) N(3) C(15) -0.9(10) yes
N(4) C(14) N(3) C(27) -179.1(8) yes
N(4) C(17) C(18) C(19) 176.6(8) yes
N(4) C(17) C(22) C(21) -175.5(8) yes
C(1) Mn(1) O(1) C(9) 28.0(8) yes
C(1) Mn(1) O(2) C(22) 43(1) yes
C(1) N(1) C(2) C(3) -0.6(10) yes
C(1) N(2) C(3) C(2) 1(1) yes
C(1) N(2) C(4) C(5) -160.7(9) yes
C(1) N(2) C(4) C(9) 19(1) yes
C(2) C(3) N(2) C(4) -176.7(8) yes
C(3) N(2) C(4) C(5) 17(1) yes
C(3) N(2) C(4) C(9) -162.7(8) yes
C(3) C(2) N(1) C(27) -176.7(8) yes
C(4) C(5) C(6) C(7) 2(1) yes
C(4) C(5) C(6) C(10) -175.2(9) yes
C(4) C(9) C(8) C(7) 3(1) yes
C(5) C(4) C(9) C(8) -4(1) yes
C(5) C(6) C(7) C(8) -3(1) yes
C(5) C(6) C(10) C(11) 18(1) yes
C(5) C(6) C(10) C(12) -100(1) yes
C(5) C(6) C(10) C(13) 140(1) yes
C(6) C(5) C(4) C(9) 1(1) yes
C(6) C(7) C(8) C(9) 0(1) yes
C(7) C(6) C(10) C(11) -159(1) yes
C(7) C(6) C(10) C(12) 81(1) yes
C(7) C(6) C(10) C(13) -37(1) yes
C(8) C(7) C(6) C(10) 174.2(10) yes
C(9) O(1) Mn(1) C(14) -33(1) yes
C(14) Mn(1) O(2) C(22) -21.7(8) yes
C(14) N(3) C(15) C(16) 0(1) yes
C(14) N(4) C(16) C(15) 0(1) yes
C(14) N(4) C(17) C(18) 172.0(8) yes
C(14) N(4) C(17) C(22) -12(1) yes
C(15) C(16) N(4) C(17) -179.9(8) yes
C(16) N(4) C(17) C(18) -8(1) yes
C(16) N(4) C(17) C(22) 167.4(8) yes
C(16) C(15) N(3) C(27) 178.9(9) yes
C(17) C(18) C(19) C(20) -2(1) yes
C(17) C(18) C(19) C(23) -178.3(9) yes
C(17) C(22) C(21) C(20) 0(1) yes
C(18) C(17) C(22) C(21) 0(1) yes
C(18) C(19) C(20) C(21) 3(1) yes
C(18) C(19) C(23) C(24) -43(1) yes
C(18) C(19) C(23) C(25) 75(1) yes
C(18) C(19) C(23) C(26) -162(1) yes
C(19) C(18) C(17) C(22) 0(1) yes
C(19) C(20) C(21) C(22) -2(1) yes
C(20) C(19) C(23) C(24) 140(1) yes
C(20) C(19) C(23) C(25) -100(1) yes
C(20) C(19) C(23) C(26) 22(1) yes
C(21) C(20) C(19) C(23) 178(1) yes
C(21) C(20) C(19) C(23) 178(1) yes

loop_
_cod_related_entry_id
_cod_related_entry_database
_cod_related_entry_code
1 ChemSpider 30659732
